data_7233917
loop_
_publ_author_name
'Hajiashrafi, Taraneh'
'Salehi, Shiva'
'Kubicki, Maciej'
'Bauz\'a, Antonio'
'Frontera, Antonio'
'Flanagan, Keith J.'
'Senge, Mathias O.'

_publ_section_title
;
 Solid-state supramolecular architectures of a series of Hg(ii) halide
 coordination compounds based on hydroxyl-substituted Schiff base ligands
;
_journal_issue 41
_journal_name_full CrystEngComm
_journal_page_first 6301
_journal_paper_doi 10.1039/C9CE01078E
_journal_volume 21
_journal_year 2019
_chemical_formula_moiety 'C24 H20 Cl2 Hg N4 O2, H2 O'
_chemical_formula_sum 'C24 H22 Cl2 Hg N4 O3'
_chemical_formula_weight 685.95
_space_group_crystal_system monoclinic
_space_group_IT_number 15
_space_group_name_Hall '-I 2ya'
_space_group_name_H-M_alt 'I 1 2/a 1'
_symmetry_space_group_name_Hall '-I 2ya'
_symmetry_space_group_name_H-M 'I 1 2/a 1'
_atom_sites_solution_hydrogens mixed
_audit_creation_method SHELXL-2014/7
_audit_update_record
;
2019-07-08 deposited with the CCDC.    2019-09-09 downloaded from the CCDC.
;
_cell_angle_alpha 90
_cell_angle_beta 100.079(3)
_cell_angle_gamma 90
_cell_formula_units_Z 4
_cell_length_a 17.5323(6)
_cell_length_b 3.84380(10)
_cell_length_c 34.5553(10)
_cell_measurement_reflns_used 4256
_cell_measurement_temperature 130(1)
_cell_measurement_theta_max 26.4760
_cell_measurement_theta_min 3.6050
_cell_volume 2292.77(12)
_computing_cell_refinement 'CrysAlis Pro (Agilent Technologies (2011))'
_computing_data_collection 'CrysAlis Pro (Agilent Technologies (2011))'
_computing_data_reduction 'CrysAlis Pro (Agilent Technologies (2011))'
_computing_molecular_graphics 'Mercury (MacRae et al., 2009)'
_computing_publication_material 'SHELXL-2013 (Sheldrick, 2013)'
_computing_structure_refinement 'SHELXL-2013 (Sheldrick, 2013)'
_computing_structure_solution 'SIR92 (Altomare et al., 1993)'
_diffrn_ambient_environment N~2~
_diffrn_ambient_temperature 130(1)
_diffrn_detector 'CCD plate'
_diffrn_detector_area_resol_mean 16.2413
_diffrn_detector_type Eos
_diffrn_measured_fraction_theta_full 0.997
_diffrn_measured_fraction_theta_max 0.933
_diffrn_measurement_device 'four-circle diffractometer'
_diffrn_measurement_device_type 'Xcalibur, Eos'
_diffrn_measurement_method \w-scan
_diffrn_radiation_monochromator graphite
_diffrn_radiation_probe x-ray
_diffrn_radiation_type 'Mo K\a'
_diffrn_radiation_wavelength 0.71073
_diffrn_reflns_av_R_equivalents 0.0489
_diffrn_reflns_av_unetI/netI 0.0375
_diffrn_reflns_Laue_measured_fraction_full 0.997
_diffrn_reflns_Laue_measured_fraction_max 0.933
_diffrn_reflns_limit_h_max 20
_diffrn_reflns_limit_h_min -21
_diffrn_reflns_limit_k_max 4
_diffrn_reflns_limit_k_min -4
_diffrn_reflns_limit_l_max 42
_diffrn_reflns_limit_l_min -43
_diffrn_reflns_number 7833
_diffrn_reflns_point_group_measured_fraction_full 0.997
_diffrn_reflns_point_group_measured_fraction_max 0.933
_diffrn_reflns_theta_full 25.000
_diffrn_reflns_theta_max 26.598
_diffrn_reflns_theta_min 3.593
_diffrn_source 'fine-focus sealed X-ray tube'
_diffrn_source_type 'Enhance (Mo) X-ray Source'
_exptl_absorpt_coefficient_mu 6.982
_exptl_absorpt_correction_T_max 1.00000
_exptl_absorpt_correction_T_min 0.27352
_exptl_absorpt_correction_type multi-scan
_exptl_absorpt_process_details
;
CrysAlisPro 1.171.38.41 (Rigaku Oxford Diffraction, 2015)
Empirical absorption correction using spherical harmonics,
 implemented in SCALE3 ABSPACK scaling algorithm.
;
_exptl_crystal_colour yellow
_exptl_crystal_density_diffrn 1.987
_exptl_crystal_description prism
_exptl_crystal_F_000 1328
_exptl_crystal_size_max 0.12
_exptl_crystal_size_mid 0.07
_exptl_crystal_size_min 0.05
_refine_diff_density_max 1.002
_refine_diff_density_min -1.152
_refine_diff_density_rms 0.184
_refine_ls_extinction_method none
_refine_ls_goodness_of_fit_ref 1.128
_refine_ls_hydrogen_treatment constr
_refine_ls_matrix_type full
_refine_ls_number_parameters 159
_refine_ls_number_reflns 2238
_refine_ls_number_restraints 0
_refine_ls_restrained_S_all 1.128
_refine_ls_R_factor_all 0.0243
_refine_ls_R_factor_gt 0.0223
_refine_ls_shift/su_max 0.000
_refine_ls_shift/su_mean 0.000
_refine_ls_structure_factor_coef Fsqd
_refine_ls_weighting_details 'w=1/[\s^2^(Fo^2^)+(0.0303P)^2^+1.0944P] where P=(Fo^2^+2Fc^2^)/3'
_refine_ls_weighting_scheme calc
_refine_ls_wR_factor_gt 0.0559
_refine_ls_wR_factor_ref 0.0563
_reflns_Friedel_coverage 0.000
_reflns_number_gt 2208
_reflns_number_total 2238
_reflns_threshold_expression 'I > 2\s(I)'
_cod_data_source_file c9ce01078e2.cif
_cod_data_source_block 4
_cod_depositor_comments 'Adding full bibliography for 7233916--7233920.cif.'
_cod_database_code 7233917
_shelx_shelxl_version_number 2014/7
_shelx_space_group_comment
;
The symmetry employed for this shelxl refinement is uniquely defined
by the following loop, which should always be used as a source of
symmetry information in preference to the above space-group names.
They are only intended as comments.
;

loop_
_space_group_symop_operation_xyz
'x, y, z'
'-x+1/2, y, -z'
'x+1/2, y+1/2, z+1/2'
'-x+1, y+1/2, -z+1/2'
'-x, -y, -z'
'x-1/2, -y, z'
'-x+1/2, -y+1/2, -z+1/2'
'x, -y+1/2, z+1/2'

loop_
_atom_site_label
_atom_site_type_symbol
_atom_site_fract_x
_atom_site_fract_y
_atom_site_fract_z
_atom_site_U_iso_or_equiv
_atom_site_adp_type
_atom_site_occupancy
_atom_site_site_symmetry_order
_atom_site_calc_flag
_atom_site_refinement_flags_posn
_atom_site_refinement_flags_adp
_atom_site_refinement_flags_occupancy
Hg1 Hg 0.2500 0.47422(4) 0.5000 0.01389(8) Uani 1 2 d S T P
Cl1 Cl 0.33554(5) -0.02332(16) 0.54342(3) 0.01570(19) Uani 1 1 d . . .
N1 N 0.33746(18) 0.4902(5) 0.45637(11) 0.0153(7) Uani 1 1 d . . .
C2 C 0.32127(18) 0.6459(8) 0.42106(9) 0.0167(6) Uani 1 1 d . . .
H2 H 0.2706 0.7355 0.4125 0.020 Uiso 1 1 calc R U .
C3 C 0.37562(17) 0.6802(8) 0.39683(10) 0.0178(7) Uani 1 1 d . . .
H3 H 0.3620 0.7902 0.3720 0.021 Uiso 1 1 calc R U .
C4 C 0.4504(2) 0.5534(7) 0.40888(12) 0.0164(7) Uani 1 1 d . . .
C5 C 0.46604(19) 0.3866(8) 0.44532(10) 0.0190(7) Uani 1 1 d . . .
H5 H 0.5159 0.2907 0.4545 0.023 Uiso 1 1 calc R U .
C6 C 0.40880(17) 0.3617(8) 0.46803(10) 0.0173(7) Uani 1 1 d . . .
H6 H 0.4205 0.2493 0.4928 0.021 Uiso 1 1 calc R U .
C7 C 0.51376(19) 0.5939(8) 0.38674(11) 0.0183(7) Uani 1 1 d . . .
H7 H 0.5619 0.4841 0.3964 0.022 Uiso 1 1 calc R U .
N8 N 0.50726(15) 0.7702(7) 0.35502(8) 0.0199(6) Uani 1 1 d . . .
C9 C 0.57337(18) 0.8231(8) 0.33724(10) 0.0182(7) Uani 1 1 d . . .
C10 C 0.64896(18) 0.7399(8) 0.35495(10) 0.0202(7) Uani 1 1 d . . .
H20 H 0.6581 0.6349 0.3802 0.024 Uiso 1 1 calc R U .
C11 C 0.71033(19) 0.8085(8) 0.33616(10) 0.0209(7) Uani 1 1 d . . .
H11 H 0.7613 0.7437 0.3482 0.025 Uiso 1 1 calc R U .
C12 C 0.6982(3) 0.9725(7) 0.29961(14) 0.0239(9) Uani 1 1 d . . .
C13 C 0.6239(3) 1.0553(9) 0.28181(13) 0.0274(9) Uani 1 1 d . . .
H13 H 0.6151 1.1636 0.2567 0.033 Uiso 1 1 calc R U .
C14 C 0.5619(3) 0.9815(7) 0.30031(14) 0.0244(9) Uani 1 1 d . . .
H14 H 0.5109 1.0393 0.2877 0.029 Uiso 1 1 calc R U .
O15 O 0.7602(2) 1.0513(6) 0.28267(11) 0.0368(8) Uani 1 1 d . . .
H15A H 0.7460 1.1775 0.2592 0.044 Uiso 0.5 1 d R U P
H15B H 0.7996 0.9579 0.2879 0.044 Uiso 0.5 1 d R U P
O1W O 0.8878(3) 0.7907(13) 0.31511(13) 0.0272(11) Uani 0.5 1 d . . P
H1W1 H 0.8994 0.5884 0.3094 0.033 Uiso 0.5 1 d R U P
H1W2 H 0.9223 0.9264 0.3263 0.033 Uiso 0.5 1 d R U P

loop_
_atom_site_aniso_label
_atom_site_aniso_U_11
_atom_site_aniso_U_22
_atom_site_aniso_U_33
_atom_site_aniso_U_23
_atom_site_aniso_U_13
_atom_site_aniso_U_12
Hg1 0.01391(12) 0.01232(10) 0.01801(13) 0.000 0.00992(8) 0.000
Cl1 0.0149(4) 0.0151(4) 0.0184(5) 0.0002(3) 0.0063(4) 0.0007(2)
N1 0.0139(15) 0.0139(14) 0.0193(18) -0.0028(9) 0.0058(14) -0.0012(9)
C2 0.0153(16) 0.0168(15) 0.0181(17) -0.0035(13) 0.0034(13) 0.0015(12)
C3 0.0200(17) 0.0159(15) 0.0188(17) -0.0006(13) 0.0068(13) -0.0015(12)
C4 0.0183(18) 0.0126(14) 0.020(2) -0.0027(13) 0.0071(15) -0.0038(12)
C5 0.0159(16) 0.0152(15) 0.026(2) 0.0000(15) 0.0048(14) 0.0009(13)
C6 0.0167(16) 0.0153(15) 0.0207(18) 0.0008(13) 0.0052(13) -0.0001(12)
C7 0.0143(16) 0.0167(14) 0.025(2) 0.0006(15) 0.0068(14) 0.0008(13)
N8 0.0171(14) 0.0226(14) 0.0211(15) -0.0012(12) 0.0061(11) 0.0013(11)
C9 0.0229(17) 0.0149(15) 0.0186(17) -0.0004(13) 0.0084(14) 0.0003(12)
C10 0.0249(18) 0.0215(16) 0.0163(17) 0.0048(13) 0.0094(14) 0.0024(13)
C11 0.0206(17) 0.0215(16) 0.0228(19) 0.0023(14) 0.0101(14) 0.0011(13)
C12 0.029(2) 0.0193(18) 0.027(2) -0.0019(13) 0.0148(19) -0.0050(12)
C13 0.035(2) 0.0276(18) 0.020(2) 0.0092(15) 0.0056(18) -0.0032(15)
C14 0.025(2) 0.025(2) 0.023(2) 0.0021(13) 0.0037(18) -0.0009(12)
O15 0.0401(19) 0.0411(16) 0.036(2) 0.0097(12) 0.0258(16) -0.0045(12)
O1W 0.026(3) 0.032(3) 0.024(3) -0.005(2) 0.007(2) -0.003(2)

loop_
_atom_type_symbol
_atom_type_description
_atom_type_scat_dispersion_real
_atom_type_scat_dispersion_imag
_atom_type_scat_source
C C 0.0033 0.0016 'International Tables Vol C Tables 4.2.6.8 and 6.1.1.4'
H H 0.0000 0.0000 'International Tables Vol C Tables 4.2.6.8 and 6.1.1.4'
N N 0.0061 0.0033 'International Tables Vol C Tables 4.2.6.8 and 6.1.1.4'
O O 0.0106 0.0060 'International Tables Vol C Tables 4.2.6.8 and 6.1.1.4'
Hg Hg -2.3894 9.2266 'International Tables Vol C Tables 4.2.6.8 and 6.1.1.4'
Cl Cl 0.1484 0.1585 'International Tables Vol C Tables 4.2.6.8 and 6.1.1.4'

loop_
_geom_angle_atom_site_label_1
_geom_angle_atom_site_label_2
_geom_angle_atom_site_label_3
_geom_angle
_geom_angle_site_symmetry_1
_geom_angle_site_symmetry_3
N1 Hg1 N1 176.99(10) . 2_556
N1 Hg1 Cl1 91.34(7) . 2_556
N1 Hg1 Cl1 90.78(7) 2_556 2_556
N1 Hg1 Cl1 90.78(7) . .
N1 Hg1 Cl1 91.34(7) 2_556 .
Cl1 Hg1 Cl1 90.43(3) 2_556 .
N1 Hg1 Cl1 88.66(7) . 1_565
N1 Hg1 Cl1 89.21(7) 2_556 1_565
Cl1 Hg1 Cl1 179.717(18) 2_556 1_565
Cl1 Hg1 Cl1 89.86(3) . 1_565
N1 Hg1 Cl1 89.21(7) . 2_566
N1 Hg1 Cl1 88.66(7) 2_556 2_566
Cl1 Hg1 Cl1 89.86(3) 2_556 2_566
Cl1 Hg1 Cl1 179.718(19) . 2_566
Cl1 Hg1 Cl1 89.86(3) 1_565 2_566
Hg1 Cl1 Hg1 89.86(3) . 1_545
C6 N1 C2 118.4(3) . .
C6 N1 Hg1 118.7(2) . .
C2 N1 Hg1 122.7(2) . .
N1 C2 C3 122.3(3) . .
N1 C2 H2 118.8 . .
C3 C2 H2 118.8 . .
C2 C3 C4 119.9(3) . .
C2 C3 H3 120.0 . .
C4 C3 H3 120.0 . .
C3 C4 C5 117.2(3) . .
C3 C4 C7 124.6(3) . .
C5 C4 C7 118.2(3) . .
C6 C5 C4 119.7(3) . .
C6 C5 H5 120.1 . .
C4 C5 H5 120.1 . .
N1 C6 C5 122.4(3) . .
N1 C6 H6 118.8 . .
C5 C6 H6 118.8 . .
N8 C7 C4 122.9(3) . .
N8 C7 H7 118.5 . .
C4 C7 H7 118.5 . .
C7 N8 C9 119.4(3) . .
C14 C9 C10 118.3(3) . .
C14 C9 N8 117.4(3) . .
C10 C9 N8 124.2(3) . .
C11 C10 C9 120.7(3) . .
C11 C10 H20 119.7 . .
C9 C10 H20 119.7 . .
C10 C11 C12 120.4(3) . .
C10 C11 H11 119.8 . .
C12 C11 H11 119.8 . .
O15 C12 C13 121.5(4) . .
O15 C12 C11 119.0(4) . .
C13 C12 C11 119.5(4) . .
C12 C13 C14 120.3(4) . .
C12 C13 H13 119.9 . .
C14 C13 H13 119.9 . .
C13 C14 C9 120.9(4) . .
C13 C14 H14 119.6 . .
C9 C14 H14 119.6 . .
C12 O15 H15A 112.1 . .
C12 O15 H15B 123.2 . .
H15A O15 H15B 122.2 . .
H1W1 O1W H1W2 120.1 . .

loop_
_geom_bond_atom_site_label_1
_geom_bond_atom_site_label_2
_geom_bond_distance
_geom_bond_site_symmetry_2
Hg1 N1 2.332(4) .
Hg1 N1 2.332(4) 2_556
Hg1 Cl1 2.7146(8) 2_556
Hg1 Cl1 2.7147(8) .
Hg1 Cl1 2.7280(8) 1_565
Hg1 Cl1 2.7281(8) 2_566
Cl1 Hg1 2.7281(8) 1_545
N1 C6 1.339(4) .
N1 C2 1.344(5) .
C2 C3 1.380(4) .
C2 H2 0.9500 .
C3 C4 1.392(5) .
C3 H3 0.9500 .
C4 C5 1.397(5) .
C4 C7 1.464(5) .
C5 C6 1.381(4) .
C5 H5 0.9500 .
C6 H6 0.9500 .
C7 N8 1.277(4) .
C7 H7 0.9500 .
N8 C9 1.418(4) .
C9 C14 1.396(5) .
C9 C10 1.396(4) .
C10 C11 1.376(4) .
C10 H20 0.9500 .
C11 C12 1.394(5) .
C11 H11 0.9500 .
C12 O15 1.356(5) .
C12 C13 1.377(6) .
C13 C14 1.383(7) .
C13 H13 0.9500 .
C14 H14 0.9500 .
O15 H15A 0.9412 .
O15 H15B 0.7707 .
O1W H1W1 0.8359 .
O1W H1W2 0.8401 .

loop_
_geom_hbond_atom_site_label_D
_geom_hbond_atom_site_label_H
_geom_hbond_atom_site_label_A
_geom_hbond_distance_DH
_geom_hbond_distance_HA
_geom_hbond_distance_DA
_geom_hbond_angle_DHA
_geom_hbond_site_symmetry_A
C2 H2 Cl1 0.95 2.76 3.444(3) 129.2 2_566
C5 H5 Cl1 0.95 2.79 3.705(3) 162.2 5_656
C6 H6 Cl1 0.95 2.70 3.435(3) 134.9 .
C14 H14 O1W 0.95 2.59 3.300(6) 132.1 6_575
O15 H15A O15 0.94 1.77 2.697(7) 167.7 7_675
O15 H15B O1W 0.77 1.78 2.528(6) 161.7 .
O1W H1W1 N8 0.84 2.63 3.150(5) 121.6 6_665
O1W H1W2 N8 0.84 2.01 2.850(5) 176.9 6_675

loop_
_geom_torsion_atom_site_label_1
_geom_torsion_atom_site_label_2
_geom_torsion_atom_site_label_3
_geom_torsion_atom_site_label_4
_geom_torsion
C6 N1 C2 C3 -0.6(4)
Hg1 N1 C2 C3 174.3(2)
N1 C2 C3 C4 -0.5(5)
C2 C3 C4 C5 1.6(5)
C2 C3 C4 C7 -176.1(3)
C3 C4 C5 C6 -1.6(5)
C7 C4 C5 C6 176.3(3)
C2 N1 C6 C5 0.6(5)
Hg1 N1 C6 C5 -174.5(2)
C4 C5 C6 N1 0.5(5)
C3 C4 C7 N8 4.4(5)
C5 C4 C7 N8 -173.3(3)
C4 C7 N8 C9 174.3(3)
C7 N8 C9 C14 172.6(3)
C7 N8 C9 C10 -10.0(5)
C14 C9 C10 C11 -0.8(5)
N8 C9 C10 C11 -178.2(3)
C9 C10 C11 C12 2.0(5)
C10 C11 C12 O15 176.9(3)
C10 C11 C12 C13 -2.1(5)
O15 C12 C13 C14 -178.0(3)
C11 C12 C13 C14 1.0(5)
C12 C13 C14 C9 0.2(5)
C10 C9 C14 C13 -0.3(5)
N8 C9 C14 C13 177.3(3)
